data_1513553
loop_
_publ_author_name
'Wang, Haining'
'Dong, Ben'
'Wang, Yang'
'Li, Jingfu'
'Shi, Yian'

_publ_section_title
;
 A palladium-catalyzed regioselective hydroesterification of
 alkenylphenols to lactones with phenyl formate as CO source.
;
_journal_issue 1
_journal_name_full 'Organic letters'
_journal_page_first 186
_journal_page_last 189
_journal_paper_doi 10.1021/ol403171p
_journal_volume 16
_journal_year 2014
_chemical_formula_moiety 'C12 H12 O4'
_chemical_formula_sum 'C12 H12 O4'
_chemical_formula_weight 220.22
_chemical_name_systematic
; 
 ? 
;
_space_group_IT_number 14
_symmetry_cell_setting monoclinic
_symmetry_space_group_name_Hall '-P 2ybc'
_symmetry_space_group_name_H-M 'P 1 21/c 1'
_atom_sites_solution_hydrogens geom
_atom_sites_solution_primary direct
_atom_sites_solution_secondary difmap
_audit_creation_method SHELXL-97
_cell_angle_alpha 90.00
_cell_angle_beta 112.857(10)
_cell_angle_gamma 90.00
_cell_formula_units_Z 4
_cell_length_a 13.273(10)
_cell_length_b 5.392(4)
_cell_length_c 16.338(12)
_cell_measurement_reflns_used 3305
_cell_measurement_temperature 296(2)
_cell_measurement_theta_max 28.27
_cell_measurement_theta_min 2.57
_cell_volume 1077.5(14)
_computing_cell_refinement 'Bruker SAINT'
_computing_data_collection 'Bruker APEX2'
_computing_data_reduction 'Bruker SAINT'
_computing_molecular_graphics 'Bruker SHELXTL'
_computing_publication_material 'Bruker SHELXTL'
_computing_structure_refinement 'SHELXL-97 (Sheldrick, 2008)'
_computing_structure_solution 'SHELXS-97 (Sheldrick, 2008)'
_diffrn_ambient_temperature 296(2)
_diffrn_measured_fraction_theta_full 1.000
_diffrn_measured_fraction_theta_max 1.000
_diffrn_radiation_monochromator graphite
_diffrn_radiation_source 'fine-focus sealed tube'
_diffrn_radiation_type MoK\a
_diffrn_radiation_wavelength 0.71073
_diffrn_reflns_av_R_equivalents 0.0299
_diffrn_reflns_av_sigmaI/netI 0.0229
_diffrn_reflns_limit_h_max 15
_diffrn_reflns_limit_h_min -15
_diffrn_reflns_limit_k_max 6
_diffrn_reflns_limit_k_min -6
_diffrn_reflns_limit_l_max 17
_diffrn_reflns_limit_l_min -19
_diffrn_reflns_number 5624
_diffrn_reflns_theta_full 25.01
_diffrn_reflns_theta_max 25.01
_diffrn_reflns_theta_min 1.66
_exptl_absorpt_coefficient_mu 0.102
_exptl_absorpt_correction_T_max 0.9818
_exptl_absorpt_correction_T_min 0.9759
_exptl_absorpt_correction_type multi-scan
_exptl_absorpt_process_details sadabs
_exptl_crystal_density_diffrn 1.358
_exptl_crystal_density_method 'not measured'
_exptl_crystal_F_000 464
_exptl_crystal_size_max 0.24
_exptl_crystal_size_mid 0.20
_exptl_crystal_size_min 0.18
_refine_diff_density_max 0.174
_refine_diff_density_min -0.143
_refine_diff_density_rms 0.035
_refine_ls_extinction_coef 0.021(3)
_refine_ls_extinction_expression Fc^*^=kFc[1+0.001xFc^2^\l^3^/sin(2\q)]^-1/4^
_refine_ls_extinction_method SHELXL
_refine_ls_goodness_of_fit_ref 1.041
_refine_ls_hydrogen_treatment constr
_refine_ls_matrix_type full
_refine_ls_number_parameters 147
_refine_ls_number_reflns 1905
_refine_ls_number_restraints 0
_refine_ls_restrained_S_all 1.041
_refine_ls_R_factor_all 0.0376
_refine_ls_R_factor_gt 0.0340
_refine_ls_shift/su_max 0.000
_refine_ls_shift/su_mean 0.000
_refine_ls_structure_factor_coef Fsqd
_refine_ls_weighting_details 'calc w=1/[\s^2^(Fo^2^)+(0.0470P)^2^+0.2210P] where P=(Fo^2^+2Fc^2^)/3'
_refine_ls_weighting_scheme calc
_refine_ls_wR_factor_gt 0.0894
_refine_ls_wR_factor_ref 0.0922
_reflns_number_gt 1700
_reflns_number_total 1905
_reflns_threshold_expression >2sigma(I)
_cod_data_source_file ol403171p_si_002.cif
_cod_data_source_block 20130607bb_0m
_cod_depositor_comments
;
The following automatic conversions were performed:

'_symmetry_cell_setting' value 'Monoclinic' changed to 'monoclinic'
according to
/usr/data/users/saulius/automatic-downloads/current/ACS/lib/dictionaries/cif_core.dic
dictionary named 'cif_core.dic' version 2.4.2 from 2011-04-26.

Automatic conversion script
Id: cif_fix_values 2281 2013-09-26 08:29:07Z andrius 
;
_cod_original_sg_symbol_H-M 'P2(1)/c  '
_cod_database_code 1513553

loop_
_symmetry_equiv_pos_as_xyz
'x, y, z'
'-x, y+1/2, -z+1/2'
'-x, -y, -z'
'x, -y-1/2, z-1/2'

loop_
_atom_site_label
_atom_site_type_symbol
_atom_site_fract_x
_atom_site_fract_y
_atom_site_fract_z
_atom_site_U_iso_or_equiv
_atom_site_adp_type
_atom_site_occupancy
_atom_site_symmetry_multiplicity
_atom_site_calc_flag
_atom_site_refinement_flags
C1 C 0.11864(9) 0.3380(2) 0.51942(8) 0.0355(3) Uani 1 1 d .
C2 C 0.12780(10) 0.3071(3) 0.60534(8) 0.0423(3) Uani 1 1 d .
H2 H 0.0969 0.1721 0.6224 0.051 Uiso 1 1 calc R
C3 C 0.18601(11) 0.4890(3) 0.66565(9) 0.0467(3) Uani 1 1 d .
H3 H 0.1940 0.4762 0.7246 0.056 Uiso 1 1 calc R
C4 C 0.23220(11) 0.6884(3) 0.63971(9) 0.0450(3) Uani 1 1 d .
H4 H 0.2720 0.8053 0.6817 0.054 Uiso 1 1 calc R
C5 C 0.21987(10) 0.7163(2) 0.55151(8) 0.0388(3) Uani 1 1 d .
H5 H 0.2499 0.8519 0.5339 0.047 Uiso 1 1 calc R
C6 C 0.16188(9) 0.5376(2) 0.49084(7) 0.0333(3) Uani 1 1 d .
C7 C 0.13019(10) 0.5097(2) 0.39245(8) 0.0372(3) Uani 1 1 d .
H7 H 0.0725 0.6310 0.3628 0.045 Uiso 1 1 calc R
C8 C 0.07788(10) 0.2537(3) 0.37550(8) 0.0419(3) Uani 1 1 d .
C9 C 0.21856(11) 0.5421(3) 0.35584(8) 0.0433(3) Uani 1 1 d .
H9A H 0.1860 0.5224 0.2918 0.052 Uiso 1 1 calc R
H9B H 0.2473 0.7094 0.3684 0.052 Uiso 1 1 calc R
C10 C 0.31120(11) 0.3617(3) 0.39367(8) 0.0423(3) Uani 1 1 d .
C11 C 0.49231(13) 0.2753(4) 0.40417(13) 0.0685(5) Uani 1 1 d .
H11A H 0.5033 0.2115 0.4625 0.082 Uiso 1 1 calc R
H11B H 0.5552 0.3764 0.4100 0.082 Uiso 1 1 calc R
C12 C 0.48450(15) 0.0640(4) 0.34333(14) 0.0784(5) Uani 1 1 d .
H12A H 0.4276 -0.0468 0.3427 0.118 Uiso 1 1 calc R
H12B H 0.5529 -0.0232 0.3636 0.118 Uiso 1 1 calc R
H12C H 0.4679 0.1258 0.2844 0.118 Uiso 1 1 calc R
O1 O 0.06549(7) 0.17099(16) 0.45065(6) 0.0432(3) Uani 1 1 d .
O2 O 0.04722(9) 0.1293(2) 0.30955(6) 0.0604(3) Uani 1 1 d .
O3 O 0.31180(8) 0.1812(2) 0.43698(7) 0.0593(3) Uani 1 1 d .
O4 O 0.39421(8) 0.4289(2) 0.37180(8) 0.0616(3) Uani 1 1 d .

loop_
_atom_site_aniso_label
_atom_site_aniso_U_11
_atom_site_aniso_U_22
_atom_site_aniso_U_33
_atom_site_aniso_U_23
_atom_site_aniso_U_13
_atom_site_aniso_U_12
C1 0.0319(6) 0.0348(6) 0.0387(6) 0.0005(5) 0.0123(5) 0.0020(5)
C2 0.0440(7) 0.0433(7) 0.0436(7) 0.0081(6) 0.0214(6) 0.0032(6)
C3 0.0529(8) 0.0543(8) 0.0353(6) 0.0026(6) 0.0197(6) 0.0075(7)
C4 0.0469(7) 0.0455(8) 0.0399(7) -0.0080(6) 0.0140(6) 0.0004(6)
C5 0.0379(6) 0.0348(7) 0.0443(7) -0.0002(5) 0.0166(5) 0.0006(5)
C6 0.0309(6) 0.0339(6) 0.0355(6) 0.0032(5) 0.0134(5) 0.0052(5)
C7 0.0387(6) 0.0367(7) 0.0345(6) 0.0040(5) 0.0122(5) 0.0047(5)
C8 0.0403(7) 0.0432(7) 0.0366(7) 0.0005(6) 0.0089(5) 0.0012(6)
C9 0.0526(7) 0.0427(7) 0.0386(6) 0.0064(6) 0.0222(6) 0.0016(6)
C10 0.0460(7) 0.0443(7) 0.0400(7) -0.0021(6) 0.0203(6) -0.0023(6)
C11 0.0446(8) 0.0747(11) 0.0881(12) -0.0081(10) 0.0278(8) -0.0016(8)
C12 0.0645(10) 0.0761(12) 0.0957(13) -0.0144(11) 0.0323(10) 0.0004(9)
O1 0.0459(5) 0.0396(5) 0.0420(5) -0.0011(4) 0.0146(4) -0.0087(4)
O2 0.0729(7) 0.0564(6) 0.0427(5) -0.0117(5) 0.0123(5) -0.0099(5)
O3 0.0593(6) 0.0562(7) 0.0709(7) 0.0218(5) 0.0345(5) 0.0131(5)
O4 0.0526(6) 0.0613(7) 0.0824(8) 0.0074(6) 0.0388(6) -0.0002(5)

loop_
_atom_type_symbol
_atom_type_description
_atom_type_scat_dispersion_real
_atom_type_scat_dispersion_imag
_atom_type_scat_source
C C 0.0033 0.0016 'International Tables Vol C Tables 4.2.6.8 and 6.1.1.4'
H H 0.0000 0.0000 'International Tables Vol C Tables 4.2.6.8 and 6.1.1.4'
N N 0.0061 0.0033 'International Tables Vol C Tables 4.2.6.8 and 6.1.1.4'
O O 0.0106 0.0060 'International Tables Vol C Tables 4.2.6.8 and 6.1.1.4'

loop_
_geom_angle_atom_site_label_1
_geom_angle_atom_site_label_2
_geom_angle_atom_site_label_3
_geom_angle
C2 C1 C6 123.84(12)
C2 C1 O1 124.09(12)
C6 C1 O1 112.08(11)
C1 C2 C3 116.28(13)
C1 C2 H2 121.9
C3 C2 H2 121.9
C4 C3 C2 121.39(13)
C4 C3 H3 119.3
C2 C3 H3 119.3
C3 C4 C5 120.85(12)
C3 C4 H4 119.6
C5 C4 H4 119.6
C6 C5 C4 118.35(12)
C6 C5 H5 120.8
C4 C5 H5 120.8
C5 C6 C1 119.26(12)
C5 C6 C7 133.10(11)
C1 C6 C7 107.62(11)
C6 C7 C9 118.12(11)
C6 C7 C8 101.76(10)
C9 C7 C8 113.59(11)
C6 C7 H7 107.6
C9 C7 H7 107.6
C8 C7 H7 107.6
O2 C8 O1 120.31(13)
O2 C8 C7 130.02(13)
O1 C8 C7 109.65(11)
C10 C9 C7 113.44(11)
C10 C9 H9A 108.9
C7 C9 H9A 108.9
C10 C9 H9B 108.9
C7 C9 H9B 108.9
H9A C9 H9B 107.7
O3 C10 O4 124.09(13)
O3 C10 C9 125.79(12)
O4 C10 C9 110.12(12)
O4 C11 C12 111.81(14)
O4 C11 H11A 109.3
C12 C11 H11A 109.3
O4 C11 H11B 109.3
C12 C11 H11B 109.3
H11A C11 H11B 107.9
C11 C12 H12A 109.5
C11 C12 H12B 109.5
H12A C12 H12B 109.5
C11 C12 H12C 109.5
H12A C12 H12C 109.5
H12B C12 H12C 109.5
C8 O1 C1 108.09(11)
C10 O4 C11 117.59(13)

loop_
_geom_bond_atom_site_label_1
_geom_bond_atom_site_label_2
_geom_bond_distance
C1 C2 1.371(2)
C1 C6 1.3832(18)
C1 O1 1.3985(16)
C2 C3 1.392(2)
C2 H2 0.9300
C3 C4 1.383(2)
C3 H3 0.9300
C4 C5 1.394(2)
C4 H4 0.9300
C5 C6 1.3824(18)
C5 H5 0.9300
C6 C7 1.503(2)
C7 C9 1.5195(19)
C7 C8 1.521(2)
C7 H7 0.9800
C8 O2 1.1983(17)
C8 O1 1.3748(18)
C9 C10 1.500(2)
C9 H9A 0.9700
C9 H9B 0.9700
C10 O3 1.2015(17)
C10 O4 1.3336(18)
C11 O4 1.458(2)
C11 C12 1.489(3)
C11 H11A 0.9700
C11 H11B 0.9700
C12 H12A 0.9600
C12 H12B 0.9600
C12 H12C 0.9600

loop_
_geom_torsion_atom_site_label_1
_geom_torsion_atom_site_label_2
_geom_torsion_atom_site_label_3
_geom_torsion_atom_site_label_4
_geom_torsion
C6 C1 C2 C3 -1.00(18)
O1 C1 C2 C3 178.39(11)
C1 C2 C3 C4 -0.35(19)
C2 C3 C4 C5 1.4(2)
C3 C4 C5 C6 -1.07(19)
C4 C5 C6 C1 -0.22(17)
C4 C5 C6 C7 178.16(12)
C2 C1 C6 C5 1.29(18)
O1 C1 C6 C5 -178.16(10)
C2 C1 C6 C7 -177.46(11)
O1 C1 C6 C7 3.08(13)
C5 C6 C7 C9 49.28(18)
C1 C6 C7 C9 -132.20(11)
C5 C6 C7 C8 174.37(12)
C1 C6 C7 C8 -7.11(12)
C6 C7 C8 O2 -172.33(14)
C9 C7 C8 O2 -44.28(18)
C6 C7 C8 O1 9.09(12)
C9 C7 C8 O1 137.13(11)
C6 C7 C9 C10 59.77(16)
C8 C7 C9 C10 -59.29(15)
C7 C9 C10 O3 12.0(2)
C7 C9 C10 O4 -168.52(11)
O2 C8 O1 C1 173.56(12)
C7 C8 O1 C1 -7.70(13)
C2 C1 O1 C8 -176.51(11)
C6 C1 O1 C8 2.94(13)
O3 C10 O4 C11 -1.2(2)
C9 C10 O4 C11 179.22(12)
C12 C11 O4 C10 86.43(19)
